data_9015491
loop_
_publ_author_name
'Nagashima, M.'
'Akasaka, M.'
'Ikeda, K.'
'Kyono, A.'
'Makino, K.'

_publ_section_title
;
 X-ray single-crystal and optical spectroscopic study of chromian pumpellyite
 from Sarany, Urals, Russia
;
_journal_name_full 'Journal of Mineralogical and Petrological Sciences'
_journal_page_first 187
_journal_page_last 193
_journal_paper_doi 10.2465/jmps.090717b
_journal_volume 105
_journal_year 2010
_chemical_compound_source 'Sarany, Ural Mountains, Russia'
_chemical_formula_sum 'Al1.686 Ca2 Cr0.824 H4 Mg0.49 O14 Si3'
_chemical_name_mineral Pumpellyite-(Mg)
_space_group_IT_number 12
_symmetry_space_group_name_Hall '-A 2y'
_symmetry_space_group_name_H-M 'A 1 2/m 1'
_cell_angle_alpha 90
_cell_angle_beta 97.44
_cell_angle_gamma 90
_cell_length_a 8.807
_cell_length_b 5.943
_cell_length_c 19.18
_cell_formula_units_Z 4
_cell_volume 995.430
_database_code_amcsd 0018298
_exptl_crystal_density_diffrn 3.287
_cod_original_formula_sum 'Ca2 Mg.49 Cr.824 Al1.686 Si3 O14 H4'
_cod_database_code 9015491

loop_
_space_group_symop_operation_xyz
x,y,z
x,1/2+y,1/2+z
-x,y,-z
-x,1/2+y,1/2-z
x,-y,z
x,1/2-y,1/2+z
-x,-y,-z
-x,1/2-y,1/2-z

loop_
_atom_site_aniso_label
_atom_site_aniso_U_11
_atom_site_aniso_U_22
_atom_site_aniso_U_33
_atom_site_aniso_U_12
_atom_site_aniso_U_13
_atom_site_aniso_U_23
CaW1 0.00690 0.00840 0.00450 0.00000 0.00147 0.00000
CaW2 0.01630 0.00560 0.00490 0.00000 -0.00070 0.00000
MgX 0.00490 0.00390 0.00430 0.00000 0.00120 0.00000
CrX 0.00490 0.00390 0.00430 0.00000 0.00120 0.00000
AlX 0.00490 0.00390 0.00430 0.00000 0.00120 0.00000
AlY 0.00410 0.00400 0.00300 -0.00010 0.00091 0.00007
CrY 0.00410 0.00400 0.00300 -0.00010 0.00091 0.00007
SiZ1 0.00470 0.00490 0.00410 0.00000 0.00030 0.00000
SiZ2 0.00580 0.00510 0.00420 0.00000 0.00000 0.00000
SiZ3 0.00480 0.00610 0.00350 0.00000 0.00080 0.00000
O1 0.00770 0.00660 0.00540 -0.00040 0.00080 -0.00050
O2 0.00940 0.00640 0.00520 -0.00020 -0.00010 0.00010
O3 0.00880 0.00650 0.00630 0.00080 0.00180 0.00070
O4 0.00580 0.00540 0.00440 0.00000 0.00040 0.00000
O-h5 0.00660 0.00950 0.00600 0.00000 -0.00050 0.00000
O6 0.00570 0.00750 0.00490 0.00000 0.00040 0.00000
O-h7 0.00590 0.00870 0.01050 0.00000 0.00050 0.00000
O8 0.00620 0.01010 0.00260 0.00000 -0.00030 0.00000
O9 0.00730 0.01440 0.00330 0.00000 0.00070 0.00000
O-h10 0.00780 0.01690 0.00380 0.00000 0.00090 0.00000
O-h11 0.00740 0.01150 0.00560 0.00000 0.00170 0.00000

loop_
_atom_site_label
_atom_site_fract_x
_atom_site_fract_y
_atom_site_fract_z
_atom_site_occupancy
_atom_site_U_iso_or_equiv
CaW1 0.25077 0.50000 0.33966 1.00000 0.00655
CaW2 0.18917 0.50000 0.15457 1.00000 0.00911
MgX 0.50000 0.25000 0.25000 0.49000 0.00430
CrX 0.50000 0.25000 0.25000 0.30800 0.00430
AlX 0.50000 0.25000 0.25000 0.20200 0.00430
AlY 0.25431 0.24666 0.49562 0.74200 0.00370
CrY 0.25431 0.24666 0.49562 0.25800 0.00370
SiZ1 0.05059 0.00000 0.09043 1.00000 0.00461
SiZ2 0.16573 0.00000 0.24804 1.00000 0.00511
SiZ3 0.46542 0.00000 0.40274 1.00000 0.00479
O1 0.13765 0.22510 0.07205 1.00000 0.00660
O2 0.26625 0.23080 0.24618 1.00000 0.00710
O3 0.36692 0.22310 0.41643 1.00000 0.00710
O4 0.13090 0.50000 0.44493 1.00000 0.00520
O-h5 0.13090 0.50000 0.45754 1.00000 0.00750
O6 0.36970 0.50000 0.04490 1.00000 0.00610
O-h7 0.37000 0.00000 0.03388 1.00000 0.00850
O8 0.03530 0.00000 0.17616 1.00000 0.00640
O9 0.47690 0.50000 0.17662 1.00000 0.00830
O-h10 0.06660 0.00000 0.31382 1.00000 0.00950
O-h11 0.50240 0.50000 0.31525 1.00000 0.00810
H5 0.02000 0.00000 0.45900 1.00000 0.05000
H7 0.48180 0.00000 0.04500 1.00000 0.05000
H10 0.12100 0.00000 0.36190 1.00000 0.05000
H11 0.57800 0.50000 0.35790 1.00000 0.05000

loop_
_cod_related_entry_id
_cod_related_entry_database
_cod_related_entry_code
1 AMCSD 0018298
